data_7708208
loop_
_publ_author_name
'Qian, Junfeng'
'Lu, Huangjie'
'Zheng, Zhaofa'
'Xu, Miaomiao'
'Qian, Yuan'
'Zhang, Zhi-Hui'
'Wang, Jian-Qiang'
'He, Mingyang'
'Lin, Jian'

_publ_section_title
;
 Achieving Colour Tuneable and White-Light Luminescence in a Large Family
 of Dual-Emission Lanthanide Coordination Polymers
;
_journal_name_full 'Dalton Transactions'
_journal_paper_doi 10.1039/D1DT01618K
_journal_year 2021
_chemical_formula_moiety 'C33 N6 O7 Sm'
_chemical_formula_sum 'C33 N6 O7 Sm'
_chemical_formula_weight 742.74
_chemical_melting_point ?
_chemical_name_common 'Samarium 2,2':6',2''-terpyridine-4'-carboxyli'
_space_group_crystal_system monoclinic
_space_group_IT_number 14
_space_group_name_Hall '-P 2ybc'
_space_group_name_H-M_alt 'P 1 21/c 1'
_audit_creation_method SHELXL-2014
_audit_update_record
;
2021-07-16 deposited with the CCDC.	2021-09-06 downloaded from the CCDC.
;
_cell_angle_alpha 90
_cell_angle_beta 106.7530(10)
_cell_angle_gamma 90
_cell_formula_units_Z 4
_cell_length_a 8.9331(3)
_cell_length_b 37.0448(10)
_cell_length_c 9.5587(3)
_cell_measurement_reflns_used 9886
_cell_measurement_temperature 293(2)
_cell_measurement_theta_max 54.927
_cell_measurement_theta_min 4.761
_cell_volume 3028.95(16)
_computing_cell_refinement 'Bruker SAINT'
_computing_data_collection 'Bruker APEX3'
_computing_data_reduction 'Bruker SAINT'
_computing_molecular_graphics 'Bruker SHELXTL'
_computing_publication_material 'Bruker SHELXTL'
_computing_structure_refinement 'SHELXL-2014 (Sheldrick, 2014)'
_computing_structure_solution 'SHELXS-97 (Sheldrick 2008)'
_diffrn_ambient_temperature 293(2)
_diffrn_measured_fraction_theta_full 0.999
_diffrn_measured_fraction_theta_max 0.997
_diffrn_measurement_device_type 'Bruker APEX-II CCD'
_diffrn_measurement_method '0.5 wide w/ exposures'
_diffrn_radiation_type MoK\a
_diffrn_radiation_wavelength 0.71073
_diffrn_reflns_av_R_equivalents 0.0616
_diffrn_reflns_av_unetI/netI 0.0449
_diffrn_reflns_Laue_measured_fraction_full 0.999
_diffrn_reflns_Laue_measured_fraction_max 0.997
_diffrn_reflns_limit_h_max 11
_diffrn_reflns_limit_h_min -11
_diffrn_reflns_limit_k_max 47
_diffrn_reflns_limit_k_min -48
_diffrn_reflns_limit_l_max 12
_diffrn_reflns_limit_l_min -12
_diffrn_reflns_number 39008
_diffrn_reflns_point_group_measured_fraction_full 0.999
_diffrn_reflns_point_group_measured_fraction_max 0.997
_diffrn_reflns_theta_full 25.242
_diffrn_reflns_theta_max 27.529
_diffrn_reflns_theta_min 2.199
_exptl_absorpt_coefficient_mu 1.997
_exptl_absorpt_correction_T_max 0.887
_exptl_absorpt_correction_T_min 0.826
_exptl_absorpt_correction_type multi-scan
_exptl_absorpt_process_details SHELTXPREP
_exptl_crystal_colour colorless
_exptl_crystal_density_diffrn 1.629
_exptl_crystal_description block
_exptl_crystal_F_000 1432
_exptl_crystal_size_max 0.10
_exptl_crystal_size_mid 0.08
_exptl_crystal_size_min 0.06
_refine_diff_density_max 0.868
_refine_diff_density_min -0.718
_refine_diff_density_rms 0.124
_refine_ls_extinction_method none
_refine_ls_goodness_of_fit_ref 1.030
_refine_ls_hydrogen_treatment undef
_refine_ls_matrix_type full
_refine_ls_number_parameters 424
_refine_ls_number_reflns 6981
_refine_ls_number_restraints 0
_refine_ls_restrained_S_all 1.030
_refine_ls_R_factor_all 0.0545
_refine_ls_R_factor_gt 0.0371
_refine_ls_shift/su_max 0.003
_refine_ls_shift/su_mean 0.000
_refine_ls_structure_factor_coef Fsqd
_refine_ls_weighting_details 'w=1/[\s^2^(Fo^2^)+(0.0465P)^2^+7.1467P] where P=(Fo^2^+2Fc^2^)/3'
_refine_ls_weighting_scheme calc
_refine_ls_wR_factor_gt 0.0914
_refine_ls_wR_factor_ref 0.1009
_reflns_Friedel_coverage 0.000
_reflns_number_gt 5571
_reflns_number_total 6981
_reflns_threshold_expression 'I > 2\s(I)'
_cod_data_source_file d1dt01618k2.cif
_cod_data_source_block SmTPC1
_cod_depositor_comments
;
The following automatic conversions were performed:

data item '_chemical_melting_point' value 'N/a' was changed to '?' --
the value is undefined or not given.

Automatic conversion script
Id: cif_fix_values 7556 2019-12-06 15:28:31Z antanas 
;
_cod_original_sg_symbol_H-M 'P 21/c'
_cod_database_code 7708208
_shelx_space_group_comment
;
The symmetry employed for this shelxl refinement is uniquely defined
by the following loop, which should always be used as a source of
symmetry information in preference to the above space-group names.
They are only intended as comments.
;
_shelxl_version_number 2014-3

loop_
_space_group_symop_operation_xyz
'x, y, z'
'-x, y+1/2, -z+1/2'
'-x, -y, -z'
'x, -y-1/2, z-1/2'

loop_
_atom_site_label
_atom_site_type_symbol
_atom_site_fract_x
_atom_site_fract_y
_atom_site_fract_z
_atom_site_U_iso_or_equiv
_atom_site_adp_type
_atom_site_occupancy
_atom_site_site_symmetry_order
_atom_site_calc_flag
_atom_site_refinement_flags_posn
_atom_site_refinement_flags_adp
_atom_site_refinement_flags_occupancy
_atom_site_disorder_assembly
_atom_site_disorder_group
Sm1 Sm 0.16053(2) 0.57090(2) 0.17837(2) 0.02100(8) Uani 1 1 d . . . . .
O1 O 0.1427(4) 0.53256(8) 0.9505(3) 0.0324(7) Uani 1 1 d . . . . .
O2 O 0.0618(4) 0.58901(9) 0.9192(3) 0.0367(8) Uani 1 1 d . . . . .
O3 O 0.3200(4) 0.60791(8) 0.3865(3) 0.0364(7) Uani 1 1 d . . . . .
O4 O -0.0869(4) 0.53883(9) 0.1053(4) 0.0363(7) Uani 1 1 d . . . . .
O5 O 0.2356(4) 0.63537(9) 0.1734(3) 0.0394(8) Uani 1 1 d . . . . .
O6 O 0.4120(4) 0.56551(12) 0.1578(5) 0.0599(11) Uani 1 1 d . . . . .
O7 O 0.6396(6) 0.5522(2) 0.1368(7) 0.108(2) Uani 1 1 d . . . . .
N1 N 0.2516(4) 0.51101(10) 0.3093(4) 0.0293(8) Uani 1 1 d . . . . .
N2 N 0.0891(4) 0.55842(9) 0.4207(4) 0.0231(7) Uani 1 1 d . . . . .
N3 N -0.0505(4) 0.61000(10) 0.2316(4) 0.0308(8) Uani 1 1 d . . . . .
N4 N 0.5134(5) 0.73453(10) 0.5045(4) 0.0339(9) Uani 1 1 d . . . . .
N5 N 0.2400(5) 0.77141(12) 0.1868(5) 0.0447(10) Uani 1 1 d . . . . .
N6 N 0.8019(5) 0.67508(12) 0.7211(4) 0.0395(10) Uani 1 1 d . . . . .
C1 C 0.3225(6) 0.48685(14) 0.2448(5) 0.0378(11) Uani 1 1 d . . . . .
C2 C 0.1643(5) 0.53238(11) 0.5117(4) 0.0233(8) Uani 1 1 d . . . . .
C3 C 0.3896(6) 0.45525(14) 0.3150(6) 0.0422(12) Uani 1 1 d . . . . .
C4 C 0.0955(5) 0.55965(12) 0.8702(4) 0.0273(9) Uani 1 1 d . . . . .
C5 C 0.0869(5) 0.55781(12) 0.7102(4) 0.0265(9) Uani 1 1 d . . . . .
C6 C 0.2459(5) 0.50476(11) 0.4472(4) 0.0253(9) Uani 1 1 d . . . . .
C7 C 0.0044(5) 0.58422(12) 0.6162(5) 0.0283(9) Uani 1 1 d . . . . .
C8 C 0.0078(5) 0.58366(11) 0.4708(4) 0.0242(8) Uani 1 1 d . . . . .
C9 C 0.1662(5) 0.53099(12) 0.6584(4) 0.0274(9) Uani 1 1 d . . . . .
C10 C 0.3888(6) 0.44897(13) 0.4583(6) 0.0424(12) Uani 1 1 d . . . . .
C11 C 0.3261(6) 0.70309(13) 0.3107(5) 0.0368(11) Uani 1 1 d . . . . .
C12 C 0.3835(5) 0.67020(12) 0.3758(5) 0.0321(10) Uani 1 1 d . . . . .
C13 C 0.5047(5) 0.66953(12) 0.5056(5) 0.0312(10) Uani 1 1 d . . . . .
C14 C -0.0751(5) 0.61112(11) 0.3644(4) 0.0267(9) Uani 1 1 d . . . . .
C15 C 0.3144(6) 0.47406(12) 0.5251(5) 0.0350(10) Uani 1 1 d . . . . .
C16 C -0.2483(7) 0.66157(16) 0.2904(7) 0.0569(16) Uani 1 1 d . . . . .
C17 C 0.5691(5) 0.70253(12) 0.5624(5) 0.0317(10) Uani 1 1 d . . . . .
C18 C 0.3090(5) 0.63565(12) 0.3068(5) 0.0313(10) Uani 1 1 d . . . . .
C19 C 0.3367(6) 0.77088(14) 0.3217(6) 0.0393(11) Uani 1 1 d . . . . .
C20 C 0.7401(7) 0.73565(16) 0.7770(6) 0.0531(15) Uani 1 1 d . . . . .
C21 C -0.1253(6) 0.63365(15) 0.1296(6) 0.0455(13) Uani 1 1 d . . . . .
C22 C -0.1743(6) 0.63674(15) 0.3966(6) 0.0446(13) Uani 1 1 d . . . . .
C23 C 0.9743(7) 0.7070(2) 0.9214(6) 0.0595(16) Uani 1 1 d . . . . .
C24 C -0.2254(7) 0.65980(17) 0.1524(7) 0.0572(17) Uani 1 1 d . . . . .
C25 C 0.3939(6) 0.73460(12) 0.3820(5) 0.0338(10) Uani 1 1 d . . . . .
C26 C 0.1930(7) 0.80415(17) 0.1263(7) 0.0554(15) Uani 1 1 d . . . . .
C27 C 0.3863(7) 0.80177(15) 0.4066(7) 0.0550(15) Uani 1 1 d . . . . .
C28 C 0.9329(6) 0.67691(17) 0.8330(6) 0.0490(14) Uani 1 1 d . . . . .
C29 C 0.8747(8) 0.73688(19) 0.8950(7) 0.0650(18) Uani 1 1 d . . . . .
C30 C 0.7104(6) 0.70443(13) 0.6935(5) 0.0336(10) Uani 1 1 d . . . . .
C31 C 0.3374(8) 0.83521(17) 0.3417(9) 0.069(2) Uani 1 1 d . . . . .
C32 C 0.2428(8) 0.83622(17) 0.2010(8) 0.0634(17) Uani 1 1 d . . . . .
C33 C 0.5182(8) 0.5673(2) 0.1009(8) 0.069(2) Uani 1 1 d . . . . .

loop_
_atom_site_aniso_label
_atom_site_aniso_U_11
_atom_site_aniso_U_22
_atom_site_aniso_U_33
_atom_site_aniso_U_23
_atom_site_aniso_U_13
_atom_site_aniso_U_12
Sm1 0.02332(12) 0.02473(12) 0.01517(11) -0.00182(8) 0.00589(8) 0.00060(9)
O1 0.0477(19) 0.0326(17) 0.0195(15) 0.0011(13) 0.0135(14) 0.0048(14)
O2 0.060(2) 0.0333(17) 0.0181(15) -0.0021(13) 0.0136(15) 0.0074(16)
O3 0.0433(19) 0.0308(17) 0.0304(17) -0.0004(14) 0.0030(15) -0.0063(14)
O4 0.0296(17) 0.0395(18) 0.0397(19) -0.0083(15) 0.0099(14) -0.0037(14)
O5 0.047(2) 0.0389(19) 0.0261(17) -0.0023(14) 0.0009(15) -0.0104(16)
O6 0.036(2) 0.074(3) 0.077(3) -0.015(2) 0.029(2) -0.0023(19)
O7 0.050(3) 0.159(6) 0.133(5) 0.025(5) 0.056(3) 0.028(3)
N1 0.032(2) 0.035(2) 0.0187(17) -0.0037(15) 0.0049(15) 0.0090(16)
N2 0.0282(18) 0.0233(16) 0.0188(16) -0.0004(14) 0.0082(14) 0.0008(14)
N3 0.038(2) 0.034(2) 0.0236(18) 0.0065(16) 0.0129(16) 0.0087(16)
N4 0.033(2) 0.030(2) 0.034(2) -0.0058(16) 0.0034(17) -0.0042(16)
N5 0.045(3) 0.043(2) 0.042(2) 0.006(2) 0.007(2) 0.003(2)
N6 0.037(2) 0.049(3) 0.030(2) 0.0008(19) 0.0070(18) 0.0029(19)
C1 0.039(3) 0.043(3) 0.032(3) -0.008(2) 0.010(2) 0.010(2)
C2 0.025(2) 0.024(2) 0.021(2) 0.0001(16) 0.0055(16) -0.0011(16)
C3 0.037(3) 0.039(3) 0.049(3) -0.006(2) 0.011(2) 0.012(2)
C4 0.033(2) 0.036(2) 0.0140(19) -0.0024(17) 0.0078(17) -0.0035(19)
C5 0.034(2) 0.031(2) 0.0154(19) -0.0024(17) 0.0091(17) -0.0069(18)
C6 0.027(2) 0.028(2) 0.0182(19) -0.0018(16) 0.0022(16) 0.0007(17)
C7 0.034(2) 0.030(2) 0.022(2) -0.0019(18) 0.0091(18) -0.0024(18)
C8 0.027(2) 0.026(2) 0.0202(19) -0.0015(17) 0.0076(17) -0.0029(17)
C9 0.036(2) 0.027(2) 0.020(2) -0.0018(17) 0.0091(18) -0.0021(18)
C10 0.045(3) 0.036(3) 0.043(3) 0.001(2) 0.006(2) 0.012(2)
C11 0.038(3) 0.031(2) 0.039(3) -0.003(2) 0.008(2) -0.004(2)
C12 0.032(2) 0.033(2) 0.032(2) -0.008(2) 0.0103(19) -0.0053(19)
C13 0.025(2) 0.037(2) 0.032(2) -0.0071(19) 0.0074(18) -0.0055(18)
C14 0.031(2) 0.028(2) 0.023(2) 0.0035(17) 0.0094(18) 0.0002(17)
C15 0.039(3) 0.031(2) 0.035(2) 0.003(2) 0.009(2) 0.005(2)
C16 0.066(4) 0.055(4) 0.058(4) 0.018(3) 0.032(3) 0.034(3)
C17 0.031(2) 0.035(2) 0.028(2) -0.0029(19) 0.0068(19) -0.0035(19)
C18 0.030(2) 0.032(2) 0.031(2) -0.0074(19) 0.008(2) -0.0046(18)
C19 0.036(3) 0.034(2) 0.048(3) 0.000(2) 0.011(2) -0.001(2)
C20 0.055(4) 0.051(3) 0.043(3) -0.012(3) 0.000(3) -0.009(3)
C21 0.051(3) 0.051(3) 0.037(3) 0.015(2) 0.017(2) 0.021(3)
C22 0.054(3) 0.048(3) 0.040(3) 0.008(2) 0.026(3) 0.020(2)
C23 0.049(3) 0.087(5) 0.035(3) 0.002(3) 0.000(3) -0.009(3)
C24 0.065(4) 0.062(4) 0.055(4) 0.029(3) 0.033(3) 0.037(3)
C25 0.035(2) 0.031(2) 0.034(2) 0.003(2) 0.008(2) -0.0014(19)
C26 0.051(3) 0.059(4) 0.061(4) 0.018(3) 0.025(3) 0.013(3)
C27 0.052(3) 0.034(3) 0.075(4) -0.004(3) 0.010(3) 0.000(2)
C28 0.042(3) 0.069(4) 0.034(3) 0.006(3) 0.007(2) 0.000(3)
C29 0.061(4) 0.071(4) 0.047(4) -0.016(3) -0.009(3) -0.016(3)
C30 0.032(2) 0.039(3) 0.029(2) -0.001(2) 0.0077(19) -0.008(2)
C31 0.065(4) 0.036(3) 0.100(6) 0.002(3) 0.012(4) 0.006(3)
C32 0.062(4) 0.047(4) 0.085(5) 0.014(3) 0.029(4) 0.010(3)
C33 0.043(4) 0.093(5) 0.080(5) 0.023(4) 0.030(3) 0.016(3)

loop_
_atom_type_symbol
_atom_type_description
_atom_type_scat_dispersion_real
_atom_type_scat_dispersion_imag
_atom_type_scat_source
C C 0.0033 0.0016 'International Tables Vol C Tables 4.2.6.8 and 6.1.1.4'
N N 0.0061 0.0033 'International Tables Vol C Tables 4.2.6.8 and 6.1.1.4'
O O 0.0106 0.0060 'International Tables Vol C Tables 4.2.6.8 and 6.1.1.4'
Sm Sm -0.1638 3.4418 'International Tables Vol C Tables 4.2.6.8 and 6.1.1.4'

loop_
_geom_angle_atom_site_label_1
_geom_angle_atom_site_label_2
_geom_angle_atom_site_label_3
_geom_angle
_geom_angle_site_symmetry_1
_geom_angle_site_symmetry_3
_geom_angle_publ_flag
O6 Sm1 O4 139.21(13) . . ?
O6 Sm1 O2 90.74(14) . 1_554 ?
O4 Sm1 O2 79.17(12) . 1_554 ?
O6 Sm1 O3 76.74(13) . . ?
O4 Sm1 O3 139.56(11) . . ?
O2 Sm1 O3 127.34(11) 1_554 . ?
O6 Sm1 O5 78.93(14) . . ?
O4 Sm1 O5 133.87(11) . . ?
O2 Sm1 O5 74.94(10) 1_554 . ?
O3 Sm1 O5 52.57(10) . . ?
O6 Sm1 N1 77.76(14) . . ?
O4 Sm1 N1 81.45(12) . . ?
O2 Sm1 N1 134.13(10) 1_554 . ?
O3 Sm1 N1 93.35(11) . . ?
O5 Sm1 N1 142.40(11) . . ?
O6 Sm1 N3 149.12(14) . . ?
O4 Sm1 N3 70.75(12) . . ?
O2 Sm1 N3 88.57(11) 1_554 . ?
O3 Sm1 N3 79.24(12) . . ?
O5 Sm1 N3 71.09(12) . . ?
N1 Sm1 N3 123.01(11) . . ?
O6 Sm1 O1 72.85(13) . 1_554 ?
O4 Sm1 O1 69.89(10) . 1_554 ?
O2 Sm1 O1 51.87(10) 1_554 1_554 ?
O3 Sm1 O1 149.52(11) . 1_554 ?
O5 Sm1 O1 117.83(10) . 1_554 ?
N1 Sm1 O1 82.46(10) . 1_554 ?
N3 Sm1 O1 128.09(11) . 1_554 ?
O6 Sm1 N2 123.33(14) . . ?
O4 Sm1 N2 74.58(11) . . ?
O2 Sm1 N2 145.92(11) 1_554 . ?
O3 Sm1 N2 67.67(11) . . ?
O5 Sm1 N2 108.83(11) . . ?
N1 Sm1 N2 62.51(11) . . ?
N3 Sm1 N2 62.54(11) . . ?
O1 Sm1 N2 133.05(10) 1_554 . ?
O6 Sm1 C18 76.49(14) . . ?
O4 Sm1 C18 144.09(12) . . ?
O2 Sm1 C18 101.02(12) 1_554 . ?
O3 Sm1 C18 26.42(12) . . ?
O5 Sm1 C18 26.15(12) . . ?
N1 Sm1 C18 118.48(13) . . ?
N3 Sm1 C18 73.35(13) . . ?
O1 Sm1 C18 137.78(12) 1_554 . ?
N2 Sm1 C18 88.23(12) . . ?
O6 Sm1 C4 79.31(14) . 1_554 ?
O4 Sm1 C4 74.62(12) . 1_554 ?
O2 Sm1 C4 25.89(12) 1_554 1_554 ?
O3 Sm1 C4 143.08(12) . 1_554 ?
O5 Sm1 C4 95.52(12) . 1_554 ?
N1 Sm1 C4 108.56(12) . 1_554 ?
N3 Sm1 C4 110.28(12) . 1_554 ?
O1 Sm1 C4 26.10(11) 1_554 1_554 ?
N2 Sm1 C4 148.92(12) . 1_554 ?
C18 Sm1 C4 119.87(13) . 1_554 ?
C4 O1 Sm1 90.2(2) . 1_556 ?
C4 O2 Sm1 94.8(3) . 1_556 ?
C18 O3 Sm1 92.2(3) . . ?
C18 O5 Sm1 93.1(3) . . ?
C33 O6 Sm1 157.9(5) . . ?
C1 N1 C6 119.2(4) . . ?
C1 N1 Sm1 118.5(3) . . ?
C6 N1 Sm1 121.9(3) . . ?
C2 N2 C8 119.2(3) . . ?
C2 N2 Sm1 119.7(3) . . ?
C8 N2 Sm1 118.9(3) . . ?
C21 N3 C14 118.9(4) . . ?
C21 N3 Sm1 118.1(3) . . ?
C14 N3 Sm1 122.4(3) . . ?
C17 N4 C25 118.1(4) . . ?
C19 N5 C26 117.5(5) . . ?
C30 N6 C28 117.3(5) . . ?
N1 C1 C3 122.1(5) . . ?
N2 C2 C9 122.3(4) . . ?
N2 C2 C6 116.1(3) . . ?
C9 C2 C6 121.6(4) . . ?
C1 C3 C10 119.3(5) . . ?
O2 C4 O1 122.5(4) . . ?
O2 C4 C5 118.0(4) . . ?
O1 C4 C5 119.4(4) . . ?
O2 C4 Sm1 59.3(2) . 1_556 ?
O1 C4 Sm1 63.7(2) . 1_556 ?
C5 C4 Sm1 169.7(3) . 1_556 ?
C7 C5 C9 120.2(4) . . ?
C7 C5 C4 119.1(4) . . ?
C9 C5 C4 120.7(4) . . ?
N1 C6 C15 121.6(4) . . ?
N1 C6 C2 116.5(4) . . ?
C15 C6 C2 122.0(4) . . ?
C5 C7 C8 118.3(4) . . ?
N2 C8 C7 121.9(4) . . ?
N2 C8 C14 116.5(4) . . ?
C7 C8 C14 121.5(4) . . ?
C5 C9 C2 118.1(4) . . ?
C15 C10 C3 118.4(4) . . ?
C25 C11 C12 117.3(4) . . ?
C11 C12 C13 120.3(4) . . ?
C11 C12 C18 119.2(4) . . ?
C13 C12 C18 120.5(4) . . ?
C12 C13 C17 117.4(4) . . ?
C22 C14 N3 121.0(4) . . ?
C22 C14 C8 122.8(4) . . ?
N3 C14 C8 116.2(4) . . ?
C6 C15 C10 119.3(4) . . ?
C24 C16 C22 119.5(5) . . ?
N4 C17 C13 123.5(4) . . ?
N4 C17 C30 115.2(4) . . ?
C13 C17 C30 121.3(4) . . ?
O3 C18 O5 122.1(4) . . ?
O3 C18 C12 118.6(4) . . ?
O5 C18 C12 119.2(4) . . ?
O3 C18 Sm1 61.3(2) . . ?
O5 C18 Sm1 60.8(2) . . ?
C12 C18 Sm1 178.4(3) . . ?
N5 C19 C27 124.0(5) . . ?
N5 C19 C25 116.3(4) . . ?
C27 C19 C25 119.7(5) . . ?
C29 C20 C30 118.1(6) . . ?
N3 C21 C24 123.8(5) . . ?
C14 C22 C16 119.3(4) . . ?
C29 C23 C28 118.9(5) . . ?
C16 C24 C21 117.5(5) . . ?
N4 C25 C11 123.3(4) . . ?
N4 C25 C19 116.0(4) . . ?
C11 C25 C19 120.7(4) . . ?
N5 C26 C32 122.0(6) . . ?
C19 C27 C31 117.5(6) . . ?
N6 C28 C23 123.1(6) . . ?
C23 C29 C20 118.5(6) . . ?
N6 C30 C20 123.9(5) . . ?
N6 C30 C17 116.4(4) . . ?
C20 C30 C17 119.7(5) . . ?
C27 C31 C32 119.1(6) . . ?
C26 C32 C31 119.8(6) . . ?
O7 C33 O6 127.5(7) . . ?

loop_
_geom_bond_atom_site_label_1
_geom_bond_atom_site_label_2
_geom_bond_distance
_geom_bond_site_symmetry_2
_geom_bond_publ_flag
Sm1 O6 2.320(4) . ?
Sm1 O4 2.428(3) . ?
Sm1 O2 2.471(3) 1_554 ?
Sm1 O3 2.496(3) . ?
Sm1 O5 2.485(3) . ?
Sm1 N1 2.562(4) . ?
Sm1 N3 2.543(4) . ?
Sm1 O1 2.567(3) 1_554 ?
Sm1 N2 2.616(3) . ?
Sm1 C18 2.843(4) . ?
Sm1 C4 2.864(4) 1_554 ?
O1 C4 1.260(5) . ?
O1 Sm1 2.567(3) 1_556 ?
O2 C4 1.255(5) . ?
O2 Sm1 2.471(3) 1_556 ?
O3 C18 1.266(6) . ?
O5 C18 1.255(5) . ?
O6 C33 1.224(7) . ?
O7 C33 1.180(8) . ?
N1 C1 1.345(6) . ?
N1 C6 1.354(5) . ?
N2 C2 1.342(5) . ?
N2 C8 1.352(5) . ?
N3 C21 1.338(6) . ?
N3 C14 1.350(5) . ?
N4 C17 1.342(6) . ?
N4 C25 1.338(6) . ?
N5 C19 1.329(6) . ?
N5 C26 1.357(7) . ?
N6 C30 1.341(6) . ?
N6 C28 1.340(7) . ?
C1 C3 1.396(7) . ?
C2 C9 1.399(5) . ?
C2 C6 1.489(6) . ?
C3 C10 1.392(7) . ?
C4 C5 1.511(5) . ?
C4 Sm1 2.864(4) 1_556 ?
C5 C7 1.388(6) . ?
C5 C9 1.391(6) . ?
C6 C15 1.400(6) . ?
C7 C8 1.399(6) . ?
C8 C14 1.477(6) . ?
C10 C15 1.400(7) . ?
C11 C25 1.399(7) . ?
C11 C12 1.397(7) . ?
C12 C13 1.391(6) . ?
C12 C18 1.504(6) . ?
C13 C17 1.393(6) . ?
C14 C22 1.392(6) . ?
C16 C24 1.394(8) . ?
C16 C22 1.388(7) . ?
C17 C30 1.501(6) . ?
C19 C27 1.399(8) . ?
C19 C25 1.493(7) . ?
C20 C29 1.392(8) . ?
C20 C30 1.387(7) . ?
C21 C24 1.377(7) . ?
C23 C29 1.397(9) . ?
C23 C28 1.383(9) . ?
C26 C32 1.392(9) . ?
C27 C31 1.398(8) . ?
C31 C32 1.367(10) . ?
